data_9017873
loop_
_publ_author_name
'Morrison, S. M.'
'Domanik, K. J.'
'Yang, H.'
'Downs, R. T.'

_publ_section_title
;
 Petersite-(Ce), Cu2+6Ce(PO4)3(OH)6*3H2O, a new mixite group mineral
 from Yavapai County, Arizona, USA
;
_journal_name_full 'The Canadian Mineralogist'
_journal_page_first 1505
_journal_page_last 1511
_journal_volume 54
_journal_year 2016
_chemical_compound_source 'Yavapai County, Arizona, USA'
_chemical_formula_sum 'Ca0.42 Ce0.18 Cu6 Dy0.01 Gd0.03 H12 La0.12 Nd0.09 O21 P2.85 Pr0.02 Si0.15 Sm0.01 Y0.16'
_chemical_name_mineral Petersite-(Ce)
_space_group_IT_number 176
_space_group_name_Hall '-P 6c'
_space_group_name_H-M_alt 'P 63/m'
_symmetry_space_group_name_H-M 'P 63/m'
_cell_angle_alpha 90.00
_cell_angle_beta 90.00
_cell_angle_gamma 120.00
_cell_formula_units_Z 2
_cell_length_a 13.2197
_cell_length_b 13.2197
_cell_length_c 5.8591
_cell_volume 886.757
_database_code_amcsd 0020978
_exptl_crystal_density_diffrn 3.440
_cod_data_source_file inputs/fixed/split/07437.cif
_cod_data_source_block 07437
_cod_original_formula_sum 'Ce.18 Y.16 La.12 Nd.09 Gd.03 Pr.02 Dy.01 Sm.01 Ca.42 Cu6 (P2.85 Si.15) O21 H12'
_cod_database_code 9017873

loop_
_space_group_symop_operation_xyz
x,y,z
-x+y,-x,1/2-z
x-y,x,1/2+z
y,-x+y,-z
-y,x-y,z
x,y,1/2-z
-x,-y,1/2+z
x-y,x,-z
-x+y,-x,z
-y,x-y,1/2-z
y,-x+y,1/2+z
-x,-y,-z

loop_
_atom_site_aniso_label
_atom_site_aniso_U_11
_atom_site_aniso_U_22
_atom_site_aniso_U_33
_atom_site_aniso_U_12
_atom_site_aniso_U_13
_atom_site_aniso_U_23
Ce 0.00970 0.00970 0.00820 0.00483 0.00000 0.00000
Y 0.00970 0.00970 0.00820 0.00483 0.00000 0.00000
La 0.00970 0.00970 0.00820 0.00483 0.00000 0.00000
Nd 0.00970 0.00970 0.00820 0.00483 0.00000 0.00000
Gd 0.00970 0.00970 0.00820 0.00483 0.00000 0.00000
Pr 0.00970 0.00970 0.00820 0.00483 0.00000 0.00000
Dy 0.00970 0.00970 0.00820 0.00483 0.00000 0.00000
Sm 0.00970 0.00970 0.00820 0.00483 0.00000 0.00000
Ca 0.00970 0.00970 0.00820 0.00483 0.00000 0.00000
Cu 0.01930 0.01470 0.00540 0.01280 0.00060 0.00030
P 0.00790 0.00650 0.00510 0.00330 0.00000 0.00000
Si 0.00790 0.00650 0.00510 0.00330 0.00000 0.00000
O1 0.01500 0.01600 0.00800 0.01000 0.00000 0.00000
O2 0.01700 0.01100 0.00800 0.01000 0.00000 0.00000
O3 0.01510 0.01220 0.01160 0.00750 0.00440 0.00120
O-H1 0.01400 0.01700 0.00300 0.01200 0.00000 0.00000
O-H2 0.03000 0.01900 0.00400 0.01700 0.00000 0.00000

loop_
_atom_site_label
_atom_site_fract_x
_atom_site_fract_y
_atom_site_fract_z
_atom_site_occupancy
_atom_site_U_iso_or_equiv
_atom_site_type_symbol
_atom_site_attached_hydrogens
Ce 0.66667 0.33333 0.25000 0.18000 0.00920 Ce 0
Y 0.66667 0.33333 0.25000 0.16000 0.00920 Y 0
La 0.66667 0.33333 0.25000 0.12000 0.00920 La 0
Nd 0.66667 0.33333 0.25000 0.09000 0.00920 Nd 0
Gd 0.66667 0.33333 0.25000 0.03000 0.00920 Gd 0
Pr 0.66667 0.33333 0.25000 0.02000 0.00920 Pr 0
Dy 0.66667 0.33333 0.25000 0.01000 0.00920 Dy 0
Sm 0.66667 0.33333 0.25000 0.01000 0.00920 Sm 0
Ca 0.66667 0.33333 0.25000 0.42000 0.00920 Ca 0
Cu 0.41203 0.31488 0.50330 1.00000 0.01122 Cu 0
P 0.49310 0.14867 0.75000 0.95000 0.00660 P 0
Si 0.49310 0.14867 0.75000 0.05000 0.00660 Si 0
O1 0.39040 0.40420 0.25000 1.00000 0.01190 O 0
O2 0.41790 0.21050 0.75000 1.00000 0.01060 O 0
O3 0.56670 0.17840 0.53550 1.00000 0.01270 O 0
O-H1 0.36410 0.37470 0.75000 1.00000 0.00950 O 1
O-H2 0.44470 0.24800 0.25000 1.00000 0.01530 O 1
Wat 0.13200 0.16000 0.12400 0.50000 0.27300 O 2

loop_
_cod_changelog_entry_id
_cod_changelog_entry_author
_cod_changelog_entry_date
_cod_changelog_entry_text
1
;cod-tools version 3.8.0
Id: cif_guess_AMCSD_atom_types 9574 2023-05-10 09:00:05Z saulius
;
2023-05-10T18:58:49+03:00
;Derived atom types and hydrogen counts
from atom names that follow the AMCSD naming convention
(Wat == water, O-H == hydroxyl).
;

loop_
_cod_related_entry_id
_cod_related_entry_database
_cod_related_entry_code
1 AMCSD 0020978
